data_7206853
loop_
_publ_author_name
'Andrews, Michael B.'
'Cahill, Christopher L.'

_publ_section_title
;
 In situ oxalate formation during hydrothermal synthesis of uranyl hybrid
 materials
;
_journal_issue 23
_journal_name_full CrystEngComm
_journal_page_first 7068
_journal_paper_doi 10.1039/c1ce05934c
_journal_volume 13
_journal_year 2011
_chemical_formula_sum 'C6 H5 N2 O7 U'
_chemical_formula_weight 455.15
_chemical_name_systematic
;
?
;
_space_group_IT_number 14
_symmetry_cell_setting monoclinic
_symmetry_space_group_name_Hall '-P 2ybc'
_symmetry_space_group_name_H-M 'P 1 21/c 1'
_atom_sites_solution_hydrogens geom
_atom_sites_solution_primary direct
_atom_sites_solution_secondary difmap
_audit_creation_method SHELXL-97
_cell_angle_alpha 90.00
_cell_angle_beta 103.353(2)
_cell_angle_gamma 90.00
_cell_formula_units_Z 4
_cell_length_a 9.1584(9)
_cell_length_b 9.6660(9)
_cell_length_c 11.1105(11)
_cell_measurement_temperature 293(2)
_cell_volume 956.97(16)
_computing_cell_refinement 'SAINTPLUS (Bruker AXS, 2005)'
_computing_data_reduction 'SAINTPLUS (Bruker AXS, 2005)'
_computing_molecular_graphics 'Crystal Maker (Palmer 2009)'
_computing_publication_material 'WINGX (Farrugia, 1998)'
_computing_structure_refinement 'SHELXL-97 (Sheldrick, 2008)'
_computing_structure_solution 'SIR92 (Gualardi, 1993)'
_diffrn_ambient_temperature 293(2)
_diffrn_measured_fraction_theta_full 0.999
_diffrn_measured_fraction_theta_max 0.888
_diffrn_measurement_device_type 'Bruker Apex II CCD'
_diffrn_measurement_method 'phi and omega scans'
_diffrn_radiation_monochromator graphite
_diffrn_radiation_source 'fine-focus sealed tube'
_diffrn_radiation_type MoK\a
_diffrn_radiation_wavelength 0.71073
_diffrn_reflns_av_R_equivalents 0.0549
_diffrn_reflns_av_sigmaI/netI 0.0352
_diffrn_reflns_limit_h_max 13
_diffrn_reflns_limit_h_min -12
_diffrn_reflns_limit_k_max 13
_diffrn_reflns_limit_k_min -13
_diffrn_reflns_limit_l_max 15
_diffrn_reflns_limit_l_min -11
_diffrn_reflns_number 18266
_diffrn_reflns_theta_full 25.00
_diffrn_reflns_theta_max 31.17
_diffrn_reflns_theta_min 2.29
_exptl_absorpt_coefficient_mu 16.986
_exptl_absorpt_correction_T_max 0.746
_exptl_absorpt_correction_T_min 0.480
_exptl_absorpt_correction_type empirical
_exptl_absorpt_process_details 'SADABS, Sheldrick (2008)'
_exptl_crystal_colour yellow
_exptl_crystal_density_diffrn 3.159
_exptl_crystal_density_method 'not measured'
_exptl_crystal_description block
_exptl_crystal_F_000 812
_exptl_crystal_size_max 0.07
_exptl_crystal_size_mid 0.05
_exptl_crystal_size_min 0.03
_refine_diff_density_max 0.736
_refine_diff_density_min -1.241
_refine_diff_density_rms 0.192
_refine_ls_extinction_method none
_refine_ls_goodness_of_fit_ref 1.076
_refine_ls_hydrogen_treatment mixed
_refine_ls_matrix_type full
_refine_ls_number_parameters 153
_refine_ls_number_reflns 2747
_refine_ls_number_restraints 0
_refine_ls_restrained_S_all 1.076
_refine_ls_R_factor_all 0.0229
_refine_ls_R_factor_gt 0.0207
_refine_ls_shift/su_max 0.002
_refine_ls_shift/su_mean 0.000
_refine_ls_structure_factor_coef Fsqd
_refine_ls_weighting_details 'calc w=1/[\s^2^(Fo^2^)+(0.0143P)^2^+1.2594P] where P=(Fo^2^+2Fc^2^)/3'
_refine_ls_weighting_scheme calc
_refine_ls_wR_factor_gt 0.0482
_refine_ls_wR_factor_ref 0.0490
_reflns_number_gt 2567
_reflns_number_total 2747
_reflns_threshold_expression >2\s(I)
_cod_data_source_file c1ce05934c.txt
_cod_data_source_block compound3
_cod_depositor_comments
;
The following automatic conversions were performed:

'_symmetry_cell_setting' value 'Monoclinic' changed to 'monoclinic'
according to /home/saulius/struct/CIF-dictionaries/cif_core.dic
dictionary named 'cif_core.dic' version 2.4.1 from 2010-06-29.

Automatic conversion script
Id: cif_fix_values 1715 2011-07-08 13:25:40Z adriana 
;
_cod_original_sg_symbol_H-M P21/c
_cod_database_code 7206853

loop_
_symmetry_equiv_pos_as_xyz
'x, y, z'
'-x, y+1/2, -z+1/2'
'-x, -y, -z'
'x, -y-1/2, z-1/2'

loop_
_atom_site_label
_atom_site_type_symbol
_atom_site_fract_x
_atom_site_fract_y
_atom_site_fract_z
_atom_site_U_iso_or_equiv
_atom_site_adp_type
_atom_site_occupancy
_atom_site_symmetry_multiplicity
_atom_site_calc_flag
_atom_site_refinement_flags
U1 U 0.720939(12) 0.320688(11) 0.876889(10) 0.00819(5) Uani 1 1 d .
O1 O 0.9561(3) 0.3294(2) 1.0270(2) 0.0126(5) Uani 1 1 d .
O6 O 0.6207(3) 0.3681(3) 0.9887(2) 0.0148(5) Uani 1 1 d .
O5 O 0.8221(3) 0.2673(2) 0.7680(2) 0.0122(5) Uani 1 1 d .
C1 C 0.8733(3) 0.0392(3) 1.0762(3) 0.0111(6) Uani 1 1 d .
H1 H 0.9479 0.1022 1.1110 0.013 Uiso 1 1 calc R
O2 O 0.8385(3) 0.5456(2) 0.8914(2) 0.0127(5) Uani 1 1 d .
C4 C 0.6608(3) -0.0205(3) 0.9323(3) 0.0099(6) Uani 1 1 d .
O3 O 0.5387(3) 0.1495(2) 0.7934(2) 0.0141(5) Uani 1 1 d .
O4 O 0.5617(3) 0.4391(2) 0.7196(2) 0.0152(5) Uani 1 1 d .
N1 N 0.7626(3) 0.0772(3) 0.9802(3) 0.0095(5) Uani 1 1 d .
N2 N 0.7763(4) -0.1914(3) 1.0771(3) 0.0149(6) Uani 1 1 d .
C3 C 0.6684(4) -0.1537(3) 0.9789(3) 0.0132(6) Uani 1 1 d .
H013 H 0.5973 -0.2185 0.9414 0.016 Uiso 1 1 calc R
C5 C 0.5374(3) 0.0260(3) 0.8267(3) 0.0104(6) Uani 1 1 d .
C2 C 0.8768(4) -0.0948(4) 1.1240(3) 0.0140(6) Uani 1 1 d .
H3 H 0.9532 -0.1175 1.1920 0.017 Uiso 1 1 calc R
C6 C 1.0342(4) 0.4383(3) 1.0396(3) 0.0105(6) Uani 1 1 d .
OH1 O 0.8173(4) 0.5458(3) 1.2050(3) 0.0276(7) Uani 1 1 d .
H4 H 0.789(6) 0.616(7) 1.173(6) 0.049(17) Uiso 1 1 d .
H5 H 0.760(6) 0.489(6) 1.162(5) 0.038(15) Uiso 1 1 d .

loop_
_atom_site_aniso_label
_atom_site_aniso_U_11
_atom_site_aniso_U_22
_atom_site_aniso_U_33
_atom_site_aniso_U_23
_atom_site_aniso_U_13
_atom_site_aniso_U_12
U1 0.00673(7) 0.00502(7) 0.01158(8) -0.00002(4) -0.00044(5) -0.00040(4)
O1 0.0136(12) 0.0086(11) 0.0138(12) 0.0020(8) -0.0001(9) -0.0025(8)
O6 0.0147(12) 0.0113(11) 0.0188(12) -0.0019(10) 0.0048(9) -0.0020(9)
O5 0.0133(11) 0.0085(11) 0.0145(12) 0.0004(9) 0.0027(9) 0.0030(9)
C1 0.0092(14) 0.0104(14) 0.0120(15) -0.0006(12) -0.0008(11) 0.0003(12)
O2 0.0099(10) 0.0111(11) 0.0146(12) 0.0024(9) -0.0023(9) -0.0027(9)
C4 0.0068(13) 0.0086(14) 0.0145(15) -0.0012(12) 0.0028(11) -0.0012(11)
O3 0.0130(12) 0.0078(10) 0.0186(13) 0.0022(9) -0.0023(9) -0.0020(9)
O4 0.0132(11) 0.0070(11) 0.0221(13) 0.0012(9) -0.0029(9) 0.0017(9)
N1 0.0081(12) 0.0085(13) 0.0109(13) -0.0012(10) 0.0002(10) -0.0018(9)
N2 0.0161(15) 0.0107(14) 0.0178(16) 0.0047(11) 0.0037(12) 0.0036(10)
C3 0.0128(16) 0.0090(14) 0.0173(17) -0.0005(12) 0.0025(13) -0.0006(12)
C5 0.0113(14) 0.0071(14) 0.0119(15) -0.0020(11) 0.0007(11) -0.0008(11)
C2 0.0144(15) 0.0136(15) 0.0133(16) 0.0013(12) 0.0018(12) 0.0063(13)
C6 0.0107(14) 0.0104(15) 0.0100(14) -0.0002(11) 0.0015(11) 0.0001(11)
OH1 0.0401(18) 0.0112(13) 0.0260(16) 0.0038(12) -0.0039(13) -0.0010(13)

loop_
_atom_type_symbol
_atom_type_description
_atom_type_scat_dispersion_real
_atom_type_scat_dispersion_imag
_atom_type_scat_source
C C 0.0033 0.0016 'International Tables Vol C Tables 4.2.6.8 and 6.1.1.4'
N N 0.0061 0.0033 'International Tables Vol C Tables 4.2.6.8 and 6.1.1.4'
O O 0.0106 0.0060 'International Tables Vol C Tables 4.2.6.8 and 6.1.1.4'
U U -9.6767 9.6646 'International Tables Vol C Tables 4.2.6.8 and 6.1.1.4'
H H 0.0000 0.0000 'International Tables Vol C Tables 4.2.6.8 and 6.1.1.4'

loop_
_geom_angle_atom_site_label_1
_geom_angle_atom_site_label_2
_geom_angle_atom_site_label_3
_geom_angle
_geom_angle_site_symmetry_1
_geom_angle_site_symmetry_3
O5 U1 O6 177.87(10) . .
O5 U1 O4 88.03(10) . .
O6 U1 O4 93.66(10) . .
O5 U1 O3 87.80(10) . .
O6 U1 O3 91.31(10) . .
O4 U1 O3 77.64(8) . .
O5 U1 O1 87.57(10) . .
O6 U1 O1 91.77(10) . .
O4 U1 O1 144.86(8) . .
O3 U1 O1 136.93(8) . .
O5 U1 O2 90.73(10) . .
O6 U1 O2 90.87(10) . .
O4 U1 O2 78.33(8) . .
O3 U1 O2 155.96(8) . .
O1 U1 O2 66.89(7) . .
O5 U1 N1 89.49(10) . .
O6 U1 N1 88.38(10) . .
O4 U1 N1 141.68(8) . .
O3 U1 N1 64.05(8) . .
O1 U1 N1 73.11(8) . .
O2 U1 N1 139.95(8) . .
C6 O1 U1 120.0(2) . .
N1 C1 C2 120.2(3) . .
C6 O2 U1 119.5(2) 3_767 .
N1 C4 C3 122.3(3) . .
N1 C4 C5 115.3(3) . .
C3 C4 C5 122.5(3) . .
C5 O3 U1 127.0(2) . .
C5 O4 U1 155.9(2) 2_656 .
C1 N1 C4 116.7(3) . .
C1 N1 U1 127.1(2) . .
C4 N1 U1 116.2(2) . .
C2 N2 C3 116.1(3) . .
N2 C3 C4 121.4(3) . .
O3 C5 O4 124.9(3) . 2_646
O3 C5 C4 117.5(3) . .
O4 C5 C4 117.6(3) 2_646 .
N2 C2 C1 123.3(3) . .
O2 C6 O1 126.6(3) 3_767 .
O2 C6 C6 117.2(3) 3_767 3_767
O1 C6 C6 116.1(3) . 3_767

loop_
_geom_bond_atom_site_label_1
_geom_bond_atom_site_label_2
_geom_bond_distance
_geom_bond_site_symmetry_2
U1 O5 1.763(2) .
U1 O6 1.767(3) .
U1 O4 2.306(2) .
U1 O3 2.381(2) .
U1 O1 2.402(2) .
U1 O2 2.415(2) .
U1 N1 2.608(3) .
O1 C6 1.262(4) .
C1 N1 1.342(4) .
C1 C2 1.397(5) .
O2 C6 1.248(4) 3_767
C4 N1 1.348(4) .
C4 C3 1.383(4) .
C4 C5 1.497(4) .
O3 C5 1.251(4) .
O4 C5 1.256(4) 2_656
N2 C2 1.330(5) .
N2 C3 1.342(5) .
C5 O4 1.256(4) 2_646
C6 O2 1.248(4) 3_767
C6 C6 1.528(6) 3_767
